data_1559951
loop_
_publ_author_name
'Sjo, Peter'
'Groth, Per'
'Aasen, Arne Jorgen'

_publ_section_title
;
 Anticholinergic Agents. 2. Absolute Configurations of
 2-Methyl-1,1-Diphenyl-3-(1-piperidyl)-1-propanol and
 2-Methyl-1,1-diphenyl-3-(1-pyrrolidyl)-1-propanol. Crystal Structures of
 the Corresponding Mandelates
;
_journal_name_full 'Acta Chemica Scandinavica'
_journal_page_first 957
_journal_page_last 962
_journal_paper_doi 10.3891/acta.chem.scand.44-0957
_journal_volume 44
_journal_year 1990
_chemical_formula_sum 'C29 H35 N O4'
_chemical_formula_weight 461.59
_chemical_name_common
;
2-Methyl-1,1-Diphenyl-3-(1-piperidyl)-1-propanol Mandelate
;
_space_group_IT_number 19
_space_group_name_Hall 'P 2ac 2ab'
_space_group_name_H-M_alt 'P 21 21 21'
_symmetry_cell_setting orthorhombic
_symmetry_Int_Tables_number 19
_symmetry_space_group_name_Hall 'P 2ac 2ab'
_symmetry_space_group_name_H-M 'P 21 21 21'
_cell_angle_alpha 90.
_cell_angle_beta 90.
_cell_angle_gamma 90.
_cell_formula_units_Z 4
_cell_length_a 9.951(2)
_cell_length_b 14.645(2)
_cell_length_c 17.163(2)
_cell_volume 2501.2(7)
_diffrn_ambient_temperature 296
_diffrn_radiation_probe x-ray
_diffrn_radiation_type MoK\a
_diffrn_radiation_wavelength 0.71069
_exptl_crystal_density_diffrn 1.24
_refine_ls_number_reflns 2084
_refine_ls_R_factor_gt 0.043
_refine_ls_wR_factor_gt 0.045
_cod_data_source_file Acta-Chem-Scand-1990-44-957-1.cif
_cod_data_source_block 1
_cod_database_code 1559951

loop_
_space_group_symop_id
_space_group_symop_operation_xyz
1 x,y,z
2 1/2-x,-y,1/2+z
3 1/2+x,1/2-y,-z
4 -x,1/2+y,1/2-z

loop_
_atom_site_label
_atom_site_type_symbol
_atom_site_thermal_displace_type
_atom_site_fract_x
_atom_site_fract_y
_atom_site_fract_z
_atom_site_occupancy
_atom_site_U_iso_or_equiv
_atom_site_calc_flag
_atom_site_refinement_flags
_atom_site_disorder_assembly
_atom_site_disorder_group
O1 O Uiso 0.9914(3) 0.0190(2) 0.5179(2) 1.000 0.0400 . . . .
N1 N Uiso 1.1778(3) 0.1755(2) 0.3368(2) 1.000 0.0340 . . . .
C1 C Uiso 1.2120(4) -0.0420(3) 0.5054(2) 1.000 0.0370 . . . .
C2 C Uiso 1.1500(5) -0.1244(3) 0.4898(3) 1.000 0.0510 . . . .
O2 O Uiso 1.0980(3) 0.3504(2) 0.3551(2) 1.000 0.0430 . . . .
C3 C Uiso 1.2245(6) -0.2014(3) 0.4700(3) 1.000 0.0640 . . . .
O3 O Uiso 1.2770(3) 0.3879(2) 0.4258(2) 1.000 0.0500 . . . .
O4 O Uiso 1.2164(4) 0.5655(2) 0.4217(2) 1.000 0.0610 . . . .
C4 C Uiso 1.3601(6) -0.1969(4) 0.4635(3) 1.000 0.0650 . . . .
C5 C Uiso 1.4239(5) -0.1155(4) 0.4781(3) 1.000 0.0650 . . . .
C6 C Uiso 1.3513(4) -0.0384(3) 0.4987(3) 1.000 0.0510 . . . .
C7 C Uiso 1.1552(4) 0.0594(3) 0.6169(2) 1.000 0.0360 . . . .
C8 C Uiso 1.2724(4) 0.1006(3) 0.6432(2) 1.000 0.0430 . . . .
C9 C Uiso 1.2923(5) 0.1171(3) 0.7228(3) 1.000 0.0510 . . . .
C10 C Uiso 1.1958(5) 0.0921(3) 0.7766(2) 1.000 0.0530 . . . .
C11 C Uiso 1.0814(5) 0.0498(3) 0.7516(2) 1.000 0.0520 . . . .
C12 C Uiso 1.0610(4) 0.0328(3) 0.6720(2) 1.000 0.0430 . . . .
C13 C Uiso 1.1298(4) 0.0416(3) 0.5307(2) 1.000 0.0320 . . . .
C14 C Uiso 1.0832(5) 0.2110(3) 0.5083(2) 1.000 0.0500 . . . .
C15 C Uiso 1.1631(4) 0.1281(3) 0.4810(2) 1.000 0.0360 . . . .
C16 C Uiso 1.1320(4) 0.1060(3) 0.3958(2) 1.000 0.0400 . . . .
C17 C Uiso 1.3282(4) 0.1837(3) 0.3329(2) 1.000 0.0460 . . . .
C18 C Uiso 1.3697(5) 0.2494(3) 0.2687(3) 1.000 0.0580 . . . .
C19 C Uiso 1.3129(6) 0.2214(3) 0.1894(3) 1.000 0.0720 . . . .
C20 C Uiso 1.1626(6) 0.2116(3) 0.1940(2) 1.000 0.0670 . . . .
C21 C Uiso 1.1204(5) 0.1476(3) 0.2596(2) 1.000 0.0540 . . . .
C22 C Uiso 1.1676(5) 0.4762(3) 0.2206(3) 1.000 0.0550 . . . .
C23 C Uiso 1.2038(6) 0.4981(4) 0.1448(3) 1.000 0.0690 . . . .
C24 C Uiso 1.2660(6) 0.5799(4) 0.1299(3) 1.000 0.0720 . . . .
C25 C Uiso 1.2924(6) 0.6375(4) 0.1899(4) 1.000 0.0790 . . . .
C26 C Uiso 1.2590(5) 0.6140(3) 0.2670(3) 1.000 0.0610 . . . .
C27 C Uiso 1.1957(4) 0.5325(3) 0.2827(2) 1.000 0.0420 . . . .
C28 C Uiso 1.1532(4) 0.5083(3) 0.3559(3) 1.000 0.0450 . . . .
C29 C Uiso 1.1790(4) 0.4068(3) 0.3839(2) 1.000 0.0360 . . . .

loop_
_atom_type_symbol
_atom_type_description
_atom_type_scat_dispersion_real
_atom_type_scat_dispersion_imag
_atom_type_scat_source
C C 0.0033 0.0016 ' International Tables Vol C Tables 4.2.6.8 and 6.1.1.4'
N N 0.0061 0.0033 ' International Tables Vol C Tables 4.2.6.8 and 6.1.1.4'
O O 0.0106 0.0060 ' International Tables Vol C Tables 4.2.6.8 and 6.1.1.4'

loop_
_geom_angle_atom_site_label_1
_geom_angle_atom_site_label_2
_geom_angle_atom_site_label_3
_geom_angle
_geom_angle_site_symmetry_1
_geom_angle_site_symmetry_2
_geom_angle_site_symmetry_3
_geom_angle_publ_flag
C16 N1 C17 112.7(3) . . . yes
C16 N1 C21 107.1(3) . . . yes
C17 N1 C21 111.2(3) . . . yes
C2 C1 C6 117.5(4) . . . no
C2 C1 C13 120.9(4) . . . no
C6 C1 C13 121.6(4) . . . no
C1 C2 C3 121.2(5) . . . no
C2 C3 C4 120.7(5) . . . no
C3 C4 C5 119.2(5) . . . no
C4 C5 C6 120.8(5) . . . no
C1 C6 C5 120.6(4) . . . no
C8 C7 C12 117.9(3) . . . no
C8 C7 C13 122.0(3) . . . no
C12 C7 C13 120.1(4) . . . no
C7 C8 C9 120.7(4) . . . no
C8 C9 C10 120.5(4) . . . no
C9 C10 C11 119.3(4) . . . no
C10 C11 C12 120.5(4) . . . no
C7 C12 C11 121.1(4) . . . no
O1 C13 C1 106.5(3) . . . yes
O1 C13 C7 110.4(3) . . . yes
O1 C13 C15 107.9(3) . . . yes
C1 C13 C7 108.8(3) . . . no
C1 C13 C15 112.3(3) . . . no
C7 C13 C15 110.9(3) . . . no
C13 C15 C14 111.5(3) . . . no
C13 C15 C16 107.9(3) . . . no
C14 C15 C16 110.9(3) . . . no
N1 C16 C15 116.0(3) . . . yes
N1 C17 C18 110.7(3) . . . yes
C17 C18 C19 112.0(4) . . . no
C18 C19 C20 110.3(4) . . . no
C19 C20 C21 111.8(4) . . . no
N1 C21 C20 112.4(4) . . . yes
C23 C22 C27 122.3(4) . . . no
C22 C23 C24 119.6(5) . . . no
C23 C24 C25 119.3(5) . . . no
C24 C25 C26 121.1(5) . . . no
C25 C26 C27 120.3(4) . . . no
C22 C27 C26 117.5(4) . . . no
C22 C27 C28 119.5(4) . . . no
C26 C27 C28 123.0(4) . . . no
O4 C28 C27 113.9(4) . . . yes
O4 C28 C29 102.8(3) . . . yes
C27 C28 C29 118.1(4) . . . no
O2 C29 O3 125.8(4) . . . yes
O2 C29 C28 113.2(3) . . . yes
O3 C29 C28 120.8(4) . . . yes

loop_
_geom_bond_atom_site_label_1
_geom_bond_atom_site_label_2
_geom_bond_distance
_geom_bond_site_symmetry_1
_geom_bond_site_symmetry_2
_geom_bond_publ_flag
O1 C13 1.433(5) . . yes
N1 C16 1.506(5) . . yes
N1 C17 1.503(5) . . yes
N1 C21 1.500(5) . . yes
C1 C2 1.382(6) . . no
C1 C6 1.392(6) . . no
C1 C13 1.535(6) . . no
C2 C3 1.392(7) . . no
O2 C29 1.256(5) . . yes
C3 C4 1.356(8) . . no
O3 C29 1.243(5) . . yes
C4 C5 1.374(8) . . no
O4 C28 1.540(6) . . yes
C5 C6 1.386(7) . . no
C7 C13 1.523(5) . . no
C7 C12 1.387(5) . . no
C7 C8 1.389(6) . . no
C8 C9 1.401(6) . . no
C9 C10 1.382(7) . . no
C10 C11 1.365(7) . . no
C11 C12 1.403(5) . . no
C13 C15 1.563(6) . . no
C14 C15 1.525(6) . . no
C15 C16 1.529(5) . . no
C17 C18 1.520(6) . . no
C18 C19 1.530(7) . . no
C19 C20 1.505(8) . . no
C20 C21 1.524(6) . . no
C22 C23 1.388(7) . . no
C22 C27 1.376(6) . . no
C23 C24 1.372(8) . . no
C24 C25 1.357(8) . . no
C25 C26 1.407(8) . . no
C26 C27 1.376(6) . . no
C27 C28 1.372(6) . . no
C28 C29 1.583(6) . . no

loop_
_geom_torsion_atom_site_label_1
_geom_torsion_atom_site_label_2
_geom_torsion_atom_site_label_3
_geom_torsion_atom_site_label_4
_geom_torsion
_geom_torsion_site_symmetry_1
_geom_torsion_site_symmetry_2
_geom_torsion_site_symmetry_3
_geom_torsion_site_symmetry_4
_geom_torsion_publ_flag
C17 N1 C16 C15 65.4(4) . . . . no
C21 N1 C16 C15 -172.0(3) . . . . no
C16 N1 C17 C18 175.9(3) . . . . no
C21 N1 C17 C18 55.6(4) . . . . no
C16 N1 C21 C20 -178.6(4) . . . . no
C17 N1 C21 C20 -55.1(5) . . . . no
C6 C1 C2 C3 1.5(7) . . . . no
C13 C1 C2 C3 -177.3(4) . . . . no
C2 C1 C6 C5 -0.8(7) . . . . no
C13 C1 C6 C5 178.0(4) . . . . no
C2 C1 C13 O1 -11.3(5) . . . . no
C2 C1 C13 C7 107.6(4) . . . . no
C2 C1 C13 C15 -129.2(4) . . . . no
C6 C1 C13 O1 169.9(4) . . . . no
C6 C1 C13 C7 -71.2(5) . . . . no
C6 C1 C13 C15 52.0(5) . . . . no
C1 C2 C3 C4 -1.7(8) . . . . no
C2 C3 C4 C5 1.2(8) . . . . no
C3 C4 C5 C6 -0.5(8) . . . . no
C4 C5 C6 C1 0.3(8) . . . . no
C12 C7 C8 C9 -1.9(6) . . . . no
C13 C7 C8 C9 179.2(4) . . . . no
C8 C7 C12 C11 2.1(6) . . . . no
C13 C7 C12 C11 -179.0(4) . . . . no
C8 C7 C13 O1 -166.4(4) . . . . no
C8 C7 C13 C1 77.1(5) . . . . no
C8 C7 C13 C15 -46.9(5) . . . . no
C12 C7 C13 O1 14.8(5) . . . . no
C12 C7 C13 C1 -101.8(4) . . . . no
C12 C7 C13 C15 134.3(4) . . . . no
C7 C8 C9 C10 0.4(7) . . . . no
C8 C9 C10 C11 1.0(7) . . . . no
C9 C10 C11 C12 -0.8(7) . . . . no
C10 C11 C12 C7 -0.8(7) . . . . no
O1 C13 C15 C14 64.4(4) . . . . no
O1 C13 C15 C16 -57.7(4) . . . . no
C1 C13 C15 C14 -178.5(3) . . . . no
C1 C13 C15 C16 59.4(4) . . . . no
C7 C13 C15 C14 -56.6(4) . . . . no
C7 C13 C15 C16 -178.6(3) . . . . no
C13 C15 C16 N1 -170.7(3) . . . . no
C14 C15 C16 N1 66.9(4) . . . . no
N1 C17 C18 C19 -56.2(5) . . . . no
C17 C18 C19 C20 55.1(5) . . . . no
C18 C19 C20 C21 -53.4(5) . . . . no
C19 C20 C21 N1 54.4(5) . . . . no
C27 C22 C23 C24 -2.2(8) . . . . no
C23 C22 C27 C26 1.7(7) . . . . no
C23 C22 C27 C28 177.8(5) . . . . no
C22 C23 C24 C25 0.8(9) . . . . no
C23 C24 C25 C26 1.0(9) . . . . no
C24 C25 C26 C27 -1.5(8) . . . . no
C25 C26 C27 C22 0.2(7) . . . . no
C25 C26 C27 C28 -175.9(5) . . . . no
C22 C27 C28 O4 167.6(4) . . . . no
C22 C27 C28 C29 46.8(6) . . . . no
C26 C27 C28 O4 -16.5(6) . . . . no
C26 C27 C28 C29 -137.2(4) . . . . no
O4 C28 C29 O2 156.4(3) . . . . no
O4 C28 C29 O3 -28.4(5) . . . . no
C27 C28 C29 O2 -77.3(5) . . . . no
C27 C28 C29 O3 97.9(5) . . . . no
